data_1518065
loop_
_publ_author_name
'Huang, An-Cheng'
'Sumby, Christopher J.'
'Tiekink, Edward R. T.'
'Taylor, Dennis K.'

_publ_section_title
;
 Synthesis of guaia-4(5)-en-11-ol, guaia-5(6)-en-11-ol, aciphyllene,
 1-epi-melicodenones C and E, and other guaiane-type sesquiterpenoids via
 the diastereoselective epoxidation of guaiol.
;
_journal_issue 11
_journal_name_full 'Journal of natural products'
_journal_page_first 2522
_journal_page_last 2536
_journal_paper_doi 10.1021/np500611z
_journal_volume 77
_journal_year 2014
_chemical_absolute_configuration rm
_chemical_formula_sum 'C15 H26 O2'
_chemical_formula_weight 238.36
_chemical_name_systematic
; 
 ? 
;
_space_group_IT_number 4
_symmetry_cell_setting monoclinic
_symmetry_space_group_name_Hall 'P 2yb'
_symmetry_space_group_name_H-M 'P 1 21 1'
_atom_sites_solution_hydrogens geom
_atom_sites_solution_primary direct
_atom_sites_solution_secondary difmap
_audit_creation_method SHELXL-97
_cell_angle_alpha 90.00
_cell_angle_beta 92.625(5)
_cell_angle_gamma 90.00
_cell_formula_units_Z 4
_cell_length_a 5.9203(3)
_cell_length_b 16.7817(8)
_cell_length_c 13.9222(7)
_cell_measurement_reflns_used 2019
_cell_measurement_temperature 150(2)
_cell_measurement_theta_max 29.1768
_cell_measurement_theta_min 2.8294
_cell_volume 1381.76(12)
_computing_cell_refinement
;
CrysAlisPro, Agilent Technologies,
Version 1.171.35.21 (release 20-01-2012 CrysAlis171 .NET)
(compiled Jan 23 2012,18:06:46)
;
_computing_data_collection
;
CrysAlisPro, Agilent Technologies,
Version 1.171.35.21 (release 20-01-2012 CrysAlis171 .NET)
(compiled Jan 23 2012,18:06:46)
;
_computing_data_reduction
;
CrysAlisPro, Agilent Technologies,
Version 1.171.35.21 (release 20-01-2012 CrysAlis171 .NET)
(compiled Jan 23 2012,18:06:46)
;
_computing_molecular_graphics 'X-Seed (Barbour, 2001)'
_computing_publication_material 'CIFTAB (Sheldrck)'
_computing_structure_refinement 'SHELXL-97 (Sheldrick, 1997)'
_computing_structure_solution 'SHELXS-97 (Sheldrick, 1990)'
_diffrn_ambient_temperature 150(2)
_diffrn_detector_area_resol_mean 16.1695
_diffrn_measured_fraction_theta_full 0.991
_diffrn_measured_fraction_theta_max 0.878
_diffrn_measurement_device_type 'Xcalibur, Eos'
_diffrn_measurement_method '\w scans'
_diffrn_radiation_monochromator graphite
_diffrn_radiation_source 'Enhance (Mo) X-ray Source'
_diffrn_radiation_type MoK\a
_diffrn_radiation_wavelength 0.71073
_diffrn_reflns_av_R_equivalents 0.0689
_diffrn_reflns_av_sigmaI/netI 0.1277
_diffrn_reflns_limit_h_max 7
_diffrn_reflns_limit_h_min -7
_diffrn_reflns_limit_k_max 22
_diffrn_reflns_limit_k_min -21
_diffrn_reflns_limit_l_max 18
_diffrn_reflns_limit_l_min -18
_diffrn_reflns_number 12797
_diffrn_reflns_theta_full 27.00
_diffrn_reflns_theta_max 29.24
_diffrn_reflns_theta_min 2.84
_exptl_absorpt_coefficient_mu 0.073
_exptl_absorpt_correction_T_max 1.00000
_exptl_absorpt_correction_T_min 0.70803
_exptl_absorpt_correction_type multi-scan
_exptl_absorpt_process_details
;
CrysAlisPro, Agilent Technologies,
Version 1.171.35.21 (release 20-01-2012 CrysAlis171 .NET)
(compiled Jan 23 2012,18:06:46)
Empirical absorption correction using spherical harmonics,
 implemented in SCALE3 ABSPACK scaling algorithm.
;
_exptl_crystal_colour colourless
_exptl_crystal_density_diffrn 1.146
_exptl_crystal_density_method 'not measured'
_exptl_crystal_description needle
_exptl_crystal_F_000 528
_exptl_crystal_size_max 0.42
_exptl_crystal_size_mid 0.08
_exptl_crystal_size_min 0.06
_refine_diff_density_max 0.336
_refine_diff_density_min -0.289
_refine_diff_density_rms 0.054
_refine_ls_extinction_method none
_refine_ls_goodness_of_fit_ref 1.030
_refine_ls_hydrogen_treatment constr
_refine_ls_matrix_type full
_refine_ls_number_parameters 315
_refine_ls_number_reflns 6164
_refine_ls_number_restraints 1
_refine_ls_restrained_S_all 1.030
_refine_ls_R_factor_all 0.1201
_refine_ls_R_factor_gt 0.0708
_refine_ls_shift/su_max 0.000
_refine_ls_shift/su_mean 0.000
_refine_ls_structure_factor_coef Fsqd
_refine_ls_weighting_details 'calc w=1/[\s^2^(Fo^2^)+(0.0347P)^2^+0.0000P] where P=(Fo^2^+2Fc^2^)/3'
_refine_ls_weighting_scheme calc
_refine_ls_wR_factor_gt 0.1125
_refine_ls_wR_factor_ref 0.1371
_reflns_number_gt 3898
_reflns_number_total 6164
_reflns_threshold_expression >2sigma(I)
_cod_data_source_file np500611z_si_004.cif
_cod_data_source_block ah014a
_cod_depositor_comments 'Adding full bibliography for 1518063--1518067.cif.'
_cod_original_sg_symbol_H-M P2(1)
_cod_database_code 1518065

loop_
_symmetry_equiv_pos_as_xyz
'x, y, z'
'-x, y+1/2, -z'

loop_
_atom_site_label
_atom_site_type_symbol
_atom_site_fract_x
_atom_site_fract_y
_atom_site_fract_z
_atom_site_U_iso_or_equiv
_atom_site_adp_type
_atom_site_occupancy
_atom_site_symmetry_multiplicity
_atom_site_calc_flag
_atom_site_refinement_flags
C1 C -0.1005(7) 0.3388(2) 0.3003(3) 0.0372(10) Uani 1 1 d .
H1A H 0.0034 0.3445 0.2470 0.045 Uiso 1 1 calc R
H1B H -0.2514 0.3232 0.2729 0.045 Uiso 1 1 calc R
O2' O 0.1382(4) 0.21295(14) 0.75976(15) 0.0270(6) Uani 1 1 d .
C2 C -0.1163(6) 0.4177(2) 0.3553(2) 0.0269(8) Uani 1 1 d .
H2A H -0.0462 0.4615 0.3195 0.032 Uiso 1 1 calc R
H2B H -0.2760 0.4315 0.3654 0.032 Uiso 1 1 calc R
C2' C 0.2129(5) 0.17333(18) 0.6734(2) 0.0204(7) Uani 1 1 d .
C3 C 0.0123(5) 0.40341(19) 0.4514(2) 0.0243(8) Uani 1 1 d .
H3 H -0.0577 0.4359 0.5024 0.029 Uiso 1 1 calc R
C3' C 0.1058(6) 0.1280(2) 0.7490(2) 0.0249(8) Uani 1 1 d .
H3'1 H -0.0502 0.1084 0.7354 0.030 Uiso 1 1 calc R
H3'2 H 0.2029 0.0924 0.7897 0.030 Uiso 1 1 calc R
C3A C -0.0288(5) 0.31327(19) 0.4712(2) 0.0191(7) Uani 1 1 d .
C4 C 0.1329(5) 0.27951(18) 0.5496(2) 0.0206(7) Uani 1 1 d .
H4A H 0.1369 0.3163 0.6052 0.025 Uiso 1 1 calc R
H4B H 0.2869 0.2778 0.5247 0.025 Uiso 1 1 calc R
C4' C 0.4660(5) 0.1695(2) 0.6691(2) 0.0304(9) Uani 1 1 d .
H4'1 H 0.5237 0.2215 0.6497 0.046 Uiso 1 1 calc R
H4'2 H 0.5069 0.1290 0.6222 0.046 Uiso 1 1 calc R
H4'3 H 0.5324 0.1554 0.7326 0.046 Uiso 1 1 calc R
C5 C 0.0725(5) 0.19625(18) 0.5846(2) 0.0191(7) Uani 1 1 d .
H5 H -0.0885 0.1983 0.6034 0.023 Uiso 1 1 calc R
C6 C 0.0860(6) 0.1321(2) 0.5053(2) 0.0270(8) Uani 1 1 d .
H6A H 0.2239 0.1412 0.4692 0.032 Uiso 1 1 calc R
H6B H 0.0991 0.0789 0.5358 0.032 Uiso 1 1 calc R
C7 C -0.1199(6) 0.1328(2) 0.4350(2) 0.0278(8) Uani 1 1 d .
H7A H -0.2555 0.1425 0.4724 0.033 Uiso 1 1 calc R
H7B H -0.1359 0.0789 0.4066 0.033 Uiso 1 1 calc R
C8 C -0.1220(6) 0.1934(2) 0.3522(2) 0.0285(8) Uani 1 1 d .
H8 H -0.2843 0.2042 0.3336 0.034 Uiso 1 1 calc R
C8A C -0.0101(6) 0.27466(19) 0.3728(2) 0.0235(8) Uani 1 1 d .
H8A H 0.1549 0.2681 0.3623 0.028 Uiso 1 1 calc R
C9 C 0.2619(5) 0.4262(2) 0.4460(3) 0.0352(9) Uani 1 1 d .
H9A H 0.3307 0.3946 0.3959 0.053 Uiso 1 1 calc R
H9B H 0.3407 0.4156 0.5081 0.053 Uiso 1 1 calc R
H9C H 0.2738 0.4830 0.4306 0.053 Uiso 1 1 calc R
O10 O -0.2600(3) 0.30384(14) 0.49638(16) 0.0246(5) Uani 1 1 d .
H10 H -0.2842 0.3318 0.5449 0.030 Uiso 1 1 calc R
C11 C -0.0162(8) 0.1566(2) 0.2639(2) 0.0476(12) Uani 1 1 d .
H11A H 0.1409 0.1417 0.2804 0.071 Uiso 1 1 calc R
H11B H -0.0199 0.1956 0.2114 0.071 Uiso 1 1 calc R
H11C H -0.1020 0.1091 0.2436 0.071 Uiso 1 1 calc R
C21 C 0.3758(6) 0.2941(2) 1.1095(2) 0.0294(9) Uani 1 1 d .
H21A H 0.2129 0.3051 1.0967 0.035 Uiso 1 1 calc R
H21B H 0.4128 0.3014 1.1790 0.035 Uiso 1 1 calc R
O22' O 0.6175(4) 0.39607(14) 0.66605(16) 0.0318(6) Uani 1 1 d .
C22 C 0.4352(6) 0.2090(2) 1.0775(2) 0.0298(9) Uani 1 1 d .
H22A H 0.2966 0.1762 1.0694 0.036 Uiso 1 1 calc R
H22B H 0.5386 0.1833 1.1261 0.036 Uiso 1 1 calc R
C22' C 0.7386(5) 0.4339(2) 0.7476(2) 0.0233(8) Uani 1 1 d .
C23 C 0.5511(6) 0.2168(2) 0.9807(2) 0.0249(8) Uani 1 1 d .
H23 H 0.4666 0.1831 0.9319 0.030 Uiso 1 1 calc R
C23' C 0.6157(6) 0.4823(2) 0.6744(3) 0.0334(9) Uani 1 1 d .
H23A H 0.4734 0.5082 0.6924 0.040 Uiso 1 1 calc R
H23B H 0.7059 0.5133 0.6293 0.040 Uiso 1 1 calc R
C23A C 0.5166(5) 0.3058(2) 0.9525(2) 0.0215(7) Uani 1 1 d .
C24 C 0.6795(5) 0.33564(19) 0.8795(2) 0.0250(8) Uani 1 1 d .
H24A H 0.6732 0.2990 0.8237 0.030 Uiso 1 1 calc R
H24B H 0.8349 0.3335 0.9088 0.030 Uiso 1 1 calc R
C24' C 0.9915(6) 0.4266(2) 0.7450(2) 0.0297(8) Uani 1 1 d .
H24C H 1.0367 0.3716 0.7597 0.045 Uiso 1 1 calc R
H24D H 1.0631 0.4626 0.7927 0.045 Uiso 1 1 calc R
H24E H 1.0396 0.4409 0.6807 0.045 Uiso 1 1 calc R
C25 C 0.6332(6) 0.42009(19) 0.8435(2) 0.0260(8) Uani 1 1 d .
H25 H 0.4659 0.4263 0.8334 0.031 Uiso 1 1 calc R
C26 C 0.7156(11) 0.4837(3) 0.9138(3) 0.101(2) Uani 1 1 d .
H26A H 0.8820 0.4779 0.9208 0.122 Uiso 1 1 calc R
H26B H 0.6861 0.5356 0.8819 0.122 Uiso 1 1 calc R
C27 C 0.6353(7) 0.4909(2) 1.0102(3) 0.0401(10) Uani 1 1 d .
H27A H 0.5830 0.5465 1.0174 0.048 Uiso 1 1 calc R
H27B H 0.7686 0.4842 1.0551 0.048 Uiso 1 1 calc R
C28 C 0.4491(6) 0.4370(2) 1.0466(2) 0.0278(8) Uani 1 1 d .
H28 H 0.3136 0.4422 1.0014 0.033 Uiso 1 1 calc R
C28A C 0.5203(6) 0.3489(2) 1.0495(2) 0.0235(8) Uani 1 1 d .
H28A H 0.6787 0.3464 1.0775 0.028 Uiso 1 1 calc R
C29 C 0.7940(6) 0.1892(2) 0.9878(3) 0.0365(9) Uani 1 1 d .
H29A H 0.8798 0.2222 1.0347 0.055 Uiso 1 1 calc R
H29B H 0.8600 0.1941 0.9247 0.055 Uiso 1 1 calc R
H29C H 0.7999 0.1334 1.0085 0.055 Uiso 1 1 calc R
O30 O 0.2868(3) 0.31463(14) 0.91500(15) 0.0247(5) Uani 1 1 d .
H30 H 0.2639 0.2836 0.8682 0.030 Uiso 1 1 calc R
C31 C 0.3847(7) 0.4669(2) 1.1451(3) 0.0467(12) Uani 1 1 d .
H31A H 0.5127 0.4596 1.1914 0.070 Uiso 1 1 calc R
H31B H 0.2543 0.4367 1.1663 0.070 Uiso 1 1 calc R
H31C H 0.3457 0.5236 1.1409 0.070 Uiso 1 1 calc R

loop_
_atom_site_aniso_label
_atom_site_aniso_U_11
_atom_site_aniso_U_22
_atom_site_aniso_U_33
_atom_site_aniso_U_23
_atom_site_aniso_U_13
_atom_site_aniso_U_12
C1 0.057(3) 0.030(2) 0.0240(19) 0.0055(17) -0.0049(18) -0.001(2)
O2' 0.0364(15) 0.0253(13) 0.0190(12) -0.0037(11) -0.0022(11) 0.0004(11)
C2 0.0280(19) 0.0248(19) 0.0276(19) 0.0036(16) 0.0004(15) 0.0008(16)
C2' 0.0278(18) 0.0142(16) 0.0192(17) 0.0004(14) 0.0008(14) 0.0008(15)
C3 0.0270(19) 0.0176(18) 0.0285(19) 0.0031(15) 0.0041(15) 0.0028(15)
C3' 0.031(2) 0.0206(18) 0.0228(19) 0.0052(16) 0.0008(16) -0.0010(16)
C3A 0.0211(16) 0.0164(17) 0.0199(17) 0.0021(14) 0.0027(13) -0.0009(15)
C4 0.0255(18) 0.0163(16) 0.0200(18) -0.0024(15) 0.0007(15) 0.0003(14)
C4' 0.0222(18) 0.035(2) 0.034(2) 0.0069(18) 0.0010(16) 0.0030(17)
C5 0.0223(17) 0.0164(17) 0.0186(17) 0.0009(14) -0.0005(14) -0.0022(14)
C6 0.042(2) 0.0163(17) 0.0223(19) -0.0005(15) 0.0031(17) -0.0004(16)
C7 0.042(2) 0.0200(18) 0.0212(18) -0.0016(15) -0.0007(17) -0.0082(17)
C8 0.035(2) 0.028(2) 0.0230(19) 0.0003(16) 0.0008(16) -0.0028(17)
C8A 0.0290(19) 0.0203(17) 0.0214(18) 0.0000(15) 0.0032(15) -0.0002(15)
C9 0.034(2) 0.0183(19) 0.053(2) 0.0061(18) -0.0026(18) -0.0020(17)
O10 0.0239(12) 0.0261(13) 0.0240(13) -0.0002(11) 0.0040(10) 0.0017(11)
C11 0.088(3) 0.032(2) 0.023(2) -0.0065(18) 0.004(2) 0.000(2)
C21 0.039(2) 0.028(2) 0.0218(18) 0.0019(16) 0.0041(16) -0.0024(18)
O22' 0.0387(15) 0.0273(15) 0.0291(14) 0.0029(12) -0.0011(11) -0.0042(12)
C22 0.036(2) 0.023(2) 0.030(2) 0.0093(17) 0.0058(17) 0.0015(17)
C22' 0.0309(19) 0.0167(17) 0.0222(18) 0.0030(15) 0.0010(15) 0.0014(15)
C23 0.032(2) 0.0190(18) 0.0235(18) 0.0004(15) -0.0021(15) -0.0039(16)
C23' 0.034(2) 0.030(2) 0.037(2) 0.0112(19) 0.0036(18) 0.0036(18)
C23A 0.0277(18) 0.0171(16) 0.0192(17) -0.0004(15) -0.0034(14) 0.0001(16)
C24 0.0299(19) 0.0217(18) 0.0234(18) 0.0037(15) 0.0012(16) 0.0025(16)
C24' 0.037(2) 0.0270(19) 0.0252(19) 0.0029(16) 0.0042(16) 0.0018(17)
C25 0.038(2) 0.0171(18) 0.0235(18) 0.0007(15) 0.0089(16) 0.0050(16)
C26 0.193(6) 0.055(3) 0.062(3) -0.041(3) 0.078(4) -0.073(4)
C27 0.060(3) 0.024(2) 0.036(2) -0.0031(18) 0.010(2) -0.012(2)
C28 0.036(2) 0.0209(19) 0.0268(19) -0.0069(16) 0.0063(16) -0.0009(17)
C28A 0.0252(18) 0.0233(19) 0.0219(18) -0.0025(15) 0.0015(15) 0.0000(15)
C29 0.039(2) 0.027(2) 0.044(2) 0.0123(18) 0.0029(18) 0.0050(18)
O30 0.0257(12) 0.0253(13) 0.0228(13) -0.0023(11) -0.0031(10) -0.0023(11)
C31 0.073(3) 0.029(2) 0.040(3) -0.0105(19) 0.027(2) 0.001(2)

loop_
_atom_type_symbol
_atom_type_description
_atom_type_scat_dispersion_real
_atom_type_scat_dispersion_imag
_atom_type_scat_source
C C 0.0033 0.0016 'International Tables Vol C Tables 4.2.6.8 and 6.1.1.4'
H H 0.0000 0.0000 'International Tables Vol C Tables 4.2.6.8 and 6.1.1.4'
O O 0.0106 0.0060 'International Tables Vol C Tables 4.2.6.8 and 6.1.1.4'

loop_
_geom_angle_atom_site_label_1
_geom_angle_atom_site_label_2
_geom_angle_atom_site_label_3
_geom_angle
C2 C1 C8A 107.5(3)
C2 C1 H1A 110.2
C8A C1 H1A 110.2
C2 C1 H1B 110.2
C8A C1 H1B 110.2
H1A C1 H1B 108.5
C3' O2' C2' 60.61(19)
C3 C2 C1 105.2(3)
C3 C2 H2A 110.7
C1 C2 H2A 110.7
C3 C2 H2B 110.7
C1 C2 H2B 110.7
H2A C2 H2B 108.8
O2' C2' C3' 59.21(18)
O2' C2' C4' 113.1(3)
C3' C2' C4' 118.1(3)
O2' C2' C5 112.5(3)
C3' C2' C5 118.7(3)
C4' C2' C5 119.4(3)
C2 C3 C9 111.2(3)
C2 C3 C3A 103.4(3)
C9 C3 C3A 114.2(3)
C2 C3 H3 109.3
C9 C3 H3 109.3
C3A C3 H3 109.3
O2' C3' C2' 60.2(2)
O2' C3' H3'1 117.8
C2' C3' H3'1 117.8
O2' C3' H3'2 117.8
C2' C3' H3'2 117.8
H3'1 C3' H3'2 114.9
O10 C3A C8A 106.4(2)
O10 C3A C4 111.0(2)
C8A C3A C4 114.5(3)
O10 C3A C3 108.0(3)
C8A C3A C3 103.6(2)
C4 C3A C3 112.9(3)
C3A C4 C5 114.8(3)
C3A C4 H4A 108.6
C5 C4 H4A 108.6
C3A C4 H4B 108.6
C5 C4 H4B 108.6
H4A C4 H4B 107.5
C2' C4' H4'1 109.5
C2' C4' H4'2 109.5
H4'1 C4' H4'2 109.5
C2' C4' H4'3 109.5
H4'1 C4' H4'3 109.5
H4'2 C4' H4'3 109.5
C2' C5 C4 111.5(3)
C2' C5 C6 111.3(3)
C4 C5 C6 112.8(2)
C2' C5 H5 106.9
C4 C5 H5 106.9
C6 C5 H5 106.9
C7 C6 C5 112.7(3)
C7 C6 H6A 109.1
C5 C6 H6A 109.0
C7 C6 H6B 109.0
C5 C6 H6B 109.0
H6A C6 H6B 107.8
C6 C7 C8 117.7(3)
C6 C7 H7A 107.9
C8 C7 H7A 107.9
C6 C7 H7B 107.9
C8 C7 H7B 107.9
H7A C7 H7B 107.2
C11 C8 C7 110.2(3)
C11 C8 C8A 108.5(3)
C7 C8 C8A 117.3(3)
C11 C8 H8 106.8
C7 C8 H8 106.8
C8A C8 H8 106.8
C3A C8A C8 119.7(3)
C3A C8A C1 104.6(3)
C8 C8A C1 111.1(3)
C3A C8A H8A 106.9
C8 C8A H8A 106.9
C1 C8A H8A 106.9
C3 C9 H9A 109.5
C3 C9 H9B 109.5
H9A C9 H9B 109.5
C3 C9 H9C 109.5
H9A C9 H9C 109.5
H9B C9 H9C 109.5
C3A O10 H10 109.5
C8 C11 H11A 109.5
C8 C11 H11B 109.5
H11A C11 H11B 109.5
C8 C11 H11C 109.5
H11A C11 H11C 109.5
H11B C11 H11C 109.5
C28A C21 C22 105.0(3)
C28A C21 H21A 110.8
C22 C21 H21A 110.8
C28A C21 H21B 110.8
C22 C21 H21B 110.8
H21A C21 H21B 108.8
C23' O22' C22' 60.7(2)
C21 C22 C23 106.8(3)
C21 C22 H22A 110.4
C23 C22 H22A 110.4
C21 C22 H22B 110.4
C23 C22 H22B 110.4
H22A C22 H22B 108.6
O22' C22' C23' 59.4(2)
O22' C22' C24' 113.5(3)
C23' C22' C24' 119.3(3)
O22' C22' C25 114.3(3)
C23' C22' C25 119.0(3)
C24' C22' C25 117.3(3)
C29 C23 C22 112.1(3)
C29 C23 C23A 115.1(3)
C22 C23 C23A 104.1(3)
C29 C23 H23 108.4
C22 C23 H23 108.4
C23A C23 H23 108.4
O22' C23' C22' 59.9(2)
O22' C23' H23A 117.8
C22' C23' H23A 117.8
O22' C23' H23B 117.8
C22' C23' H23B 117.8
H23A C23' H23B 114.9
O30 C23A C24 110.0(2)
O30 C23A C28A 104.3(2)
C24 C23A C28A 116.8(3)
O30 C23A C23 107.5(3)
C24 C23A C23 113.9(3)
C28A C23A C23 103.5(3)
C23A C24 C25 114.6(3)
C23A C24 H24A 108.6
C25 C24 H24A 108.6
C23A C24 H24B 108.6
C25 C24 H24B 108.6
H24A C24 H24B 107.6
C22' C24' H24C 109.5
C22' C24' H24D 109.5
H24C C24' H24D 109.5
C22' C24' H24E 109.5
H24C C24' H24E 109.5
H24D C24' H24E 109.5
C26 C25 C22' 109.2(3)
C26 C25 C24 113.3(3)
C22' C25 C24 110.9(3)
C26 C25 H25 107.8
C22' C25 H25 107.8
C24 C25 H25 107.8
C27 C26 C25 123.2(4)
C27 C26 H26A 106.5
C25 C26 H26A 106.5
C27 C26 H26B 106.5
C25 C26 H26B 106.5
H26A C26 H26B 106.5
C26 C27 C28 122.0(3)
C26 C27 H27A 106.8
C28 C27 H27A 106.8
C26 C27 H27B 106.8
C28 C27 H27B 106.8
H27A C27 H27B 106.7
C31 C28 C27 108.5(3)
C31 C28 C28A 111.9(3)
C27 C28 C28A 112.1(3)
C31 C28 H28 108.1
C27 C28 H28 108.1
C28A C28 H28 108.1
C21 C28A C23A 102.2(3)
C21 C28A C28 115.7(3)
C23A C28A C28 116.0(3)
C21 C28A H28A 107.5
C23A C28A H28A 107.5
C28 C28A H28A 107.5
C23 C29 H29A 109.5
C23 C29 H29B 109.5
H29A C29 H29B 109.5
C23 C29 H29C 109.5
H29A C29 H29C 109.5
H29B C29 H29C 109.5
C23A O30 H30 109.5
C28 C31 H31A 109.5
C28 C31 H31B 109.5
H31A C31 H31B 109.5
C28 C31 H31C 109.5
H31A C31 H31C 109.5
H31B C31 H31C 109.5

loop_
_geom_bond_atom_site_label_1
_geom_bond_atom_site_label_2
_geom_bond_distance
C1 C2 1.535(5)
C1 C8A 1.554(5)
C1 H1A 0.9900
C1 H1B 0.9900
O2' C3' 1.445(4)
O2' C2' 1.460(4)
C2 C3 1.527(4)
C2 H2A 0.9900
C2 H2B 0.9900
C2' C3' 1.466(4)
C2' C4' 1.504(4)
C2' C5 1.507(4)
C3 C9 1.532(4)
C3 C3A 1.559(4)
C3 H3 1.0000
C3' H3'1 0.9900
C3' H3'2 0.9900
C3A O10 1.437(3)
C3A C8A 1.525(4)
C3A C4 1.527(4)
C4 C5 1.528(4)
C4 H4A 0.9900
C4 H4B 0.9900
C4' H4'1 0.9800
C4' H4'2 0.9800
C4' H4'3 0.9800
C5 C6 1.547(4)
C5 H5 1.0000
C6 C7 1.527(4)
C6 H6A 0.9900
C6 H6B 0.9900
C7 C8 1.537(5)
C7 H7A 0.9900
C7 H7B 0.9900
C8 C11 1.534(5)
C8 C8A 1.538(5)
C8 H8 1.0000
C8A H8A 1.0000
C9 H9A 0.9800
C9 H9B 0.9800
C9 H9C 0.9800
O10 H10 0.8400
C11 H11A 0.9800
C11 H11B 0.9800
C11 H11C 0.9800
C21 C28A 1.530(4)
C21 C22 1.541(5)
C21 H21A 0.9900
C21 H21B 0.9900
O22' C23' 1.452(4)
O22' C22' 1.460(4)
C22 C23 1.545(4)
C22 H22A 0.9900
C22 H22B 0.9900
C22' C23' 1.470(4)
C22' C24' 1.505(4)
C22' C25 1.516(4)
C23 C29 1.510(5)
C23 C23A 1.556(4)
C23 H23 1.0000
C23' H23A 0.9900
C23' H23B 0.9900
C23A O30 1.442(3)
C23A C24 1.518(4)
C23A C28A 1.530(4)
C24 C25 1.524(4)
C24 H24A 0.9900
C24 H24B 0.9900
C24' H24C 0.9800
C24' H24D 0.9800
C24' H24E 0.9800
C25 C26 1.514(5)
C25 H25 1.0000
C26 C27 1.449(5)
C26 H26A 0.9900
C26 H26B 0.9900
C27 C28 1.529(5)
C27 H27A 0.9900
C27 H27B 0.9900
C28 C31 1.525(4)
C28 C28A 1.538(5)
C28 H28 1.0000
C28A H28A 1.0000
C29 H29A 0.9800
C29 H29B 0.9800
C29 H29C 0.9800
O30 H30 0.8400
C31 H31A 0.9800
C31 H31B 0.9800
C31 H31C 0.9800

loop_
_geom_torsion_atom_site_label_1
_geom_torsion_atom_site_label_2
_geom_torsion_atom_site_label_3
_geom_torsion_atom_site_label_4
_geom_torsion
C8A C1 C2 C3 12.2(4)
C3' O2' C2' C4' -110.0(3)
C3' O2' C2' C5 111.0(3)
C1 C2 C3 C9 91.0(3)
C1 C2 C3 C3A -32.0(3)
C4' C2' C3' O2' 101.5(3)
C5 C2' C3' O2' -100.4(3)
C2 C3 C3A O10 -72.2(3)
C9 C3 C3A O10 166.9(3)
C2 C3 C3A C8A 40.3(3)
C9 C3 C3A C8A -80.6(3)
C2 C3 C3A C4 164.7(2)
C9 C3 C3A C4 43.8(4)
O10 C3A C4 C5 47.9(4)
C8A C3A C4 C5 -72.6(3)
C3 C3A C4 C5 169.2(3)
O2' C2' C5 C4 75.9(3)
C3' C2' C5 C4 142.0(3)
C4' C2' C5 C4 -60.3(4)
O2' C2' C5 C6 -157.2(2)
C3' C2' C5 C6 -91.1(3)
C4' C2' C5 C6 66.7(4)
C3A C4 C5 C2' -169.6(3)
C3A C4 C5 C6 64.3(3)
C2' C5 C6 C7 155.3(3)
C4 C5 C6 C7 -78.5(3)
C5 C6 C7 C8 82.8(4)
C6 C7 C8 C11 90.4(4)
C6 C7 C8 C8A -34.4(4)
O10 C3A C8A C8 -44.0(4)
C4 C3A C8A C8 79.0(4)
C3 C3A C8A C8 -157.7(3)
O10 C3A C8A C1 81.3(3)
C4 C3A C8A C1 -155.7(3)
C3 C3A C8A C1 -32.4(3)
C11 C8 C8A C3A -161.9(3)
C7 C8 C8A C3A -36.2(5)
C11 C8 C8A C1 75.9(4)
C7 C8 C8A C1 -158.4(3)
C2 C1 C8A C3A 12.9(4)
C2 C1 C8A C8 143.4(3)
C28A C21 C22 C23 -17.1(4)
C23' O22' C22' C24' -111.2(3)
C23' O22' C22' C25 110.5(3)
C21 C22 C23 C29 115.8(3)
C21 C22 C23 C23A -9.3(4)
C24' C22' C23' O22' 101.6(3)
C25 C22' C23' O22' -102.7(3)
C29 C23 C23A O30 159.2(3)
C22 C23 C23A O30 -77.6(3)
C29 C23 C23A C24 37.1(4)
C22 C23 C23A C24 160.2(3)
C29 C23 C23A C28A -90.8(3)
C22 C23 C23A C28A 32.3(3)
O30 C23A C24 C25 53.4(4)
C28A C23A C24 C25 -65.1(4)
C23 C23A C24 C25 174.2(3)
O22' C22' C25 C26 -159.5(4)
C23' C22' C25 C26 -92.4(4)
C24' C22' C25 C26 63.9(5)
O22' C22' C25 C24 75.0(4)
C23' C22' C25 C24 142.2(3)
C24' C22' C25 C24 -61.6(4)
C23A C24 C25 C26 78.3(4)
C23A C24 C25 C22' -158.6(3)
C22' C25 C26 C27 175.7(5)
C24 C25 C26 C27 -60.2(7)
C25 C26 C27 C28 -3.6(8)
C26 C27 C28 C31 -172.9(5)
C26 C27 C28 C28A 63.1(5)
C22 C21 C28A C23A 37.1(3)
C22 C21 C28A C28 164.1(3)
O30 C23A C28A C21 69.3(3)
C24 C23A C28A C21 -169.1(3)
C23 C23A C28A C21 -43.0(3)
O30 C23A C28A C28 -57.5(3)
C24 C23A C28A C28 64.1(4)
C23 C23A C28A C28 -169.8(3)
C31 C28 C28A C21 41.8(4)
C27 C28 C28A C21 163.9(3)
C31 C28 C28A C23A 161.5(3)
C27 C28 C28A C23A -76.4(4)
